data_7055274
loop_
_publ_author_name
'Muralisankar, Mathiyan'
'Bhuvanesh, Nattamai S. P.'
'Sreekanth, Anandaram'

_publ_section_title
;
 Synthesis, X-ray crystal structure, DNA/protein binding and DNA cleavage
 studies of novel copper(ii) complexes of N-substituted isatin
 thiosemicarbazone ligands
;
_journal_issue 3
_journal_name_full 'New J. Chem.'
_journal_page_first 2661
_journal_paper_doi 10.1039/C5NJ02806J
_journal_volume 40
_journal_year 2016
_chemical_compound_source 'METHANOL / ACEONITRILE'
_chemical_formula_moiety 'C20 H20 N4 O S'
_chemical_formula_sum 'C20 H20 N4 O S'
_chemical_formula_weight 364.46
_chemical_melting_point 444
_chemical_name_systematic 'N'-(1-benzyl-2-oxoindolin-3-ylidene)pyrrolidine-1-carbothiohydrazide '
_space_group_crystal_system monoclinic
_space_group_IT_number 14
_space_group_name_Hall '-P 2yn'
_space_group_name_H-M_alt 'P 1 21/n 1'
_symmetry_space_group_name_Hall '-P 2yn'
_symmetry_space_group_name_H-M 'P 1 21/n 1'
_atom_sites_solution_hydrogens geom
_audit_creation_date 2014-12-15
_audit_creation_method
;
Olex2 1.2-beta
(compiled 2014.10.22 svn.r3046 for OlexSys, GUI svn.r4928)
;
_audit_update_record
;
2015-08-15 deposited with the CCDC.
2016-01-06 downloaded from the CCDC.
;
_cell_angle_alpha 90
_cell_angle_beta 94.636(2)
_cell_angle_gamma 90
_cell_formula_units_Z 4
_cell_length_a 8.0090(17)
_cell_length_b 19.621(4)
_cell_length_c 11.510(3)
_cell_measurement_reflns_used 5752
_cell_measurement_temperature 110.15
_cell_measurement_theta_max 27.450
_cell_measurement_theta_min 2.732
_cell_volume 1802.8(7)
_computing_cell_refinement 'SAINT v8.34A (Bruker, 2013)'
_computing_data_reduction 'SAINT v8.34A (Bruker, 2013)'
_computing_molecular_graphics 'Olex2 (Dolomanov et al., 2009)'
_computing_publication_material 'Olex2 (Dolomanov et al., 2009)'
_computing_structure_refinement 'ShelXL (Sheldrick, 2008)'
_diffrn_ambient_temperature 110.15
_diffrn_measured_fraction_theta_full 0.998
_diffrn_measured_fraction_theta_max 0.991
_diffrn_measurement_device_type 'Bruker APEX-II CCD'
_diffrn_measurement_method '\f and \w scans'
_diffrn_radiation_type MoK\a
_diffrn_radiation_wavelength 0.71073
_diffrn_reflns_av_R_equivalents 0.0407
_diffrn_reflns_av_unetI/netI 0.0397
_diffrn_reflns_Laue_measured_fraction_full 0.998
_diffrn_reflns_Laue_measured_fraction_max 0.991
_diffrn_reflns_limit_h_max 10
_diffrn_reflns_limit_h_min -10
_diffrn_reflns_limit_k_max 25
_diffrn_reflns_limit_k_min -23
_diffrn_reflns_limit_l_max 14
_diffrn_reflns_limit_l_min -14
_diffrn_reflns_number 15627
_diffrn_reflns_point_group_measured_fraction_full 0.998
_diffrn_reflns_point_group_measured_fraction_max 0.991
_diffrn_reflns_theta_full 25.242
_diffrn_reflns_theta_max 27.553
_diffrn_reflns_theta_min 2.056
_diffrn_standards_number 0
_exptl_absorpt_coefficient_mu 0.196
_exptl_absorpt_correction_T_max 0.7456
_exptl_absorpt_correction_T_min 0.6501
_exptl_absorpt_correction_type multi-scan
_exptl_absorpt_process_details
;
SADABS-2014/3 (Bruker,2014) was used for absorption correction.
wR2(int) was 0.1278 before and 0.0492 after correction.
The Ratio of minimum to maximum transmission is 0.8719.
The \l/2 correction factor is Not present.
;
_exptl_crystal_colour yellow
_exptl_crystal_colour_primary yellow
_exptl_crystal_density_diffrn 1.343
_exptl_crystal_description block
_exptl_crystal_F_000 768
_exptl_crystal_preparation Luminescent
_exptl_crystal_size_max 0.56
_exptl_crystal_size_mid 0.25
_exptl_crystal_size_min 0.22
_refine_diff_density_max 0.212
_refine_diff_density_min -0.255
_refine_diff_density_rms 0.051
_refine_ls_extinction_method none
_refine_ls_goodness_of_fit_ref 1.023
_refine_ls_hydrogen_treatment constr
_refine_ls_matrix_type full
_refine_ls_number_parameters 235
_refine_ls_number_reflns 4123
_refine_ls_number_restraints 0
_refine_ls_restrained_S_all 1.023
_refine_ls_R_factor_all 0.0553
_refine_ls_R_factor_gt 0.0404
_refine_ls_shift/su_max 0.000
_refine_ls_shift/su_mean 0.000
_refine_ls_structure_factor_coef Fsqd
_refine_ls_weighting_details 'w=1/[\s^2^(Fo^2^)+(0.0365P)^2^+0.7122P] where P=(Fo^2^+2Fc^2^)/3'
_refine_ls_weighting_scheme calc
_refine_ls_wR_factor_gt 0.0886
_refine_ls_wR_factor_ref 0.0962
_reflns_Friedel_coverage 0.000
_reflns_number_gt 3286
_reflns_number_total 4123
_reflns_threshold_expression 'I > 2\s(I)'
_cod_data_source_file c5nj02806j1.cif
_cod_data_source_block mc1b
_cod_depositor_comments
;
The following automatic conversions were performed:

'_chemical_melting_point' value '444K' was changed to '444' - the
value should be numeric and without a unit designator.

Automatic conversion script
Id: cif_fix_values 4268 2015-11-12 08:31:59Z antanas 

 Adding full bibliography for 7055272--7055277.cif.
;
_cod_database_code 7055274
_shelxl_version_number 2014/6
_shelx_space_group_comment
;
The symmetry employed for this shelxl refinement is uniquely defined
by the following loop, which should always be used as a source of
symmetry information in preference to the above space-group names.
They are only intended as comments.
;
_shelx_estimated_absorpt_t_max 0.958
_shelx_estimated_absorpt_t_min 0.898
_olex2_refinement_description
;
1. Fixed Uiso
 At 1.2 times of:
  All C(H) groups, All C(H,H) groups, All N(H) groups
2.a Secondary CH2 refined with riding coordinates:
 C9(H9A,H9B), C17(H17A,H17B), C18(H18A,H18B), C19(H19A,H19B), C20(H20A,H20B)
2.b Aromatic/amide H refined with riding coordinates:
 N3(H3), C2(H2), C3(H3A), C4(H4), C5(H5), C11(H11), C12(H12), C13(H13),
 C14(H14), C15(H15)
;
_olex2_submission_special_instructions 'No special instructions were received'

loop_
_space_group_symop_operation_xyz
'x, y, z'
'-x+1/2, y+1/2, -z+1/2'
'-x, -y, -z'
'x-1/2, -y-1/2, z-1/2'

loop_
_atom_site_label
_atom_site_type_symbol
_atom_site_fract_x
_atom_site_fract_y
_atom_site_fract_z
_atom_site_U_iso_or_equiv
_atom_site_adp_type
_atom_site_occupancy
_atom_site_site_symmetry_order
_atom_site_calc_flag
_atom_site_refinement_flags_posn
S1 S 0.98359(5) 0.42165(2) 0.70746(4) 0.02561(12) Uani 1 1 d .
O1 O 0.65855(14) 0.63256(6) 0.47776(9) 0.0277(3) Uani 1 1 d .
N1 N 0.52478(16) 0.58796(7) 0.30828(11) 0.0223(3) Uani 1 1 d .
N2 N 0.76628(16) 0.48407(7) 0.51228(11) 0.0227(3) Uani 1 1 d .
N3 N 0.83470(16) 0.52783(7) 0.59309(11) 0.0236(3) Uani 1 1 d .
H3 H 0.8140 0.5717 0.5858 0.028 Uiso 1 1 calc R
N4 N 0.99367(16) 0.55377(7) 0.75956(11) 0.0214(3) Uani 1 1 d .
C1 C 0.50374(19) 0.52257(8) 0.25819(13) 0.0213(3) Uani 1 1 d .
C2 C 0.4176(2) 0.50473(9) 0.15358(14) 0.0272(4) Uani 1 1 d .
H2 H 0.3627 0.5380 0.1042 0.033 Uiso 1 1 calc R
C3 C 0.4146(2) 0.43574(9) 0.12363(14) 0.0315(4) Uani 1 1 d .
H3A H 0.3577 0.4219 0.0519 0.038 Uiso 1 1 calc R
C4 C 0.4932(2) 0.38687(9) 0.19647(15) 0.0311(4) Uani 1 1 d .
H4 H 0.4869 0.3402 0.1747 0.037 Uiso 1 1 calc R
C5 C 0.5811(2) 0.40557(8) 0.30122(14) 0.0265(4) Uani 1 1 d .
H5 H 0.6352 0.3722 0.3509 0.032 Uiso 1 1 calc R
C6 C 0.58754(19) 0.47400(8) 0.33083(13) 0.0218(3) Uani 1 1 d .
C7 C 0.66962(19) 0.51098(8) 0.42926(13) 0.0210(3) Uani 1 1 d .
C8 C 0.62194(19) 0.58457(8) 0.41189(13) 0.0218(3) Uani 1 1 d .
C9 C 0.4366(2) 0.64925(8) 0.26644(14) 0.0257(4) Uani 1 1 d .
H9A H 0.4330 0.6814 0.3324 0.031 Uiso 1 1 calc R
H9B H 0.3196 0.6368 0.2408 0.031 Uiso 1 1 calc R
C10 C 0.51182(19) 0.68568(8) 0.16711(13) 0.0218(3) Uani 1 1 d .
C11 C 0.6833(2) 0.68812(9) 0.15949(14) 0.0284(4) Uani 1 1 d .
H11 H 0.7558 0.6629 0.2128 0.034 Uiso 1 1 calc R
C12 C 0.7497(2) 0.72750(9) 0.07379(16) 0.0341(4) Uani 1 1 d .
H12 H 0.8675 0.7291 0.0691 0.041 Uiso 1 1 calc R
C13 C 0.6453(3) 0.76432(9) -0.00464(15) 0.0349(4) Uani 1 1 d .
H13 H 0.6914 0.7917 -0.0621 0.042 Uiso 1 1 calc R
C14 C 0.4747(2) 0.76112(9) 0.00086(14) 0.0309(4) Uani 1 1 d .
H14 H 0.4025 0.7856 -0.0538 0.037 Uiso 1 1 calc R
C15 C 0.4083(2) 0.72219(8) 0.08624(13) 0.0260(4) Uani 1 1 d .
H15 H 0.2903 0.7203 0.0898 0.031 Uiso 1 1 calc R
C16 C 0.93677(18) 0.50449(8) 0.68693(12) 0.0202(3) Uani 1 1 d .
C17 C 1.0902(2) 0.53995(8) 0.87134(12) 0.0224(3) Uani 1 1 d .
H17A H 1.2093 0.5307 0.8600 0.027 Uiso 1 1 calc R
H17B H 1.0430 0.5008 0.9119 0.027 Uiso 1 1 calc R
C18 C 1.0709(2) 0.60600(8) 0.93865(14) 0.0305(4) Uani 1 1 d .
H18A H 1.1685 0.6136 0.9957 0.037 Uiso 1 1 calc R
H18B H 0.9677 0.6052 0.9805 0.037 Uiso 1 1 calc R
C19 C 1.0609(2) 0.66110(9) 0.84455(14) 0.0299(4) Uani 1 1 d .
H19A H 1.0021 0.7020 0.8706 0.036 Uiso 1 1 calc R
H19B H 1.1741 0.6744 0.8241 0.036 Uiso 1 1 calc R
C20 C 0.9616(2) 0.62729(8) 0.74124(14) 0.0259(4) Uani 1 1 d .
H20A H 0.8406 0.6376 0.7414 0.031 Uiso 1 1 calc R
H20B H 1.0017 0.6427 0.6665 0.031 Uiso 1 1 calc R

loop_
_atom_site_aniso_label
_atom_site_aniso_U_11
_atom_site_aniso_U_22
_atom_site_aniso_U_33
_atom_site_aniso_U_23
_atom_site_aniso_U_13
_atom_site_aniso_U_12
S1 0.0253(2) 0.0205(2) 0.0315(2) 0.00154(16) 0.00477(16) 0.00122(16)
O1 0.0333(7) 0.0230(6) 0.0272(6) -0.0051(5) 0.0047(5) -0.0056(5)
N1 0.0245(7) 0.0198(7) 0.0230(7) -0.0001(5) 0.0049(5) -0.0018(5)
N2 0.0226(7) 0.0252(7) 0.0211(6) -0.0006(5) 0.0060(5) -0.0033(6)
N3 0.0272(7) 0.0214(7) 0.0223(6) 0.0006(5) 0.0018(5) -0.0003(5)
N4 0.0255(7) 0.0189(7) 0.0199(6) 0.0042(5) 0.0029(5) 0.0009(5)
C1 0.0207(8) 0.0222(8) 0.0220(7) -0.0004(6) 0.0076(6) -0.0036(6)
C2 0.0231(8) 0.0335(10) 0.0251(8) 0.0000(7) 0.0032(6) -0.0031(7)
C3 0.0287(9) 0.0394(11) 0.0266(8) -0.0092(7) 0.0039(7) -0.0079(8)
C4 0.0330(10) 0.0256(9) 0.0357(9) -0.0095(7) 0.0098(7) -0.0063(7)
C5 0.0292(9) 0.0228(9) 0.0284(8) -0.0004(7) 0.0080(7) -0.0009(7)
C6 0.0217(8) 0.0239(8) 0.0208(7) -0.0004(6) 0.0075(6) -0.0027(6)
C7 0.0218(8) 0.0217(8) 0.0207(7) 0.0015(6) 0.0082(6) -0.0018(6)
C8 0.0204(8) 0.0234(8) 0.0226(7) 0.0001(6) 0.0078(6) -0.0034(6)
C9 0.0223(8) 0.0228(8) 0.0325(8) 0.0012(7) 0.0048(7) 0.0021(6)
C10 0.0254(8) 0.0156(8) 0.0244(7) -0.0038(6) 0.0027(6) 0.0001(6)
C11 0.0267(9) 0.0268(9) 0.0321(9) 0.0045(7) 0.0040(7) 0.0046(7)
C12 0.0302(10) 0.0319(10) 0.0424(10) 0.0014(8) 0.0159(8) 0.0002(8)
C13 0.0535(12) 0.0253(9) 0.0279(9) 0.0018(7) 0.0160(8) 0.0035(8)
C14 0.0464(11) 0.0229(9) 0.0228(8) -0.0020(7) -0.0001(7) 0.0083(8)
C15 0.0282(9) 0.0201(8) 0.0291(8) -0.0063(7) -0.0011(7) 0.0024(7)
C16 0.0194(8) 0.0227(8) 0.0196(7) 0.0032(6) 0.0080(6) -0.0001(6)
C17 0.0263(8) 0.0218(8) 0.0192(7) 0.0054(6) 0.0017(6) 0.0019(6)
C18 0.0425(10) 0.0242(9) 0.0241(8) 0.0018(7) -0.0022(7) 0.0022(8)
C19 0.0385(10) 0.0205(9) 0.0305(9) 0.0015(7) 0.0008(7) 0.0009(7)
C20 0.0327(9) 0.0185(8) 0.0264(8) 0.0075(6) 0.0011(7) 0.0021(7)

loop_
_atom_type_symbol
_atom_type_description
_atom_type_scat_dispersion_real
_atom_type_scat_dispersion_imag
_atom_type_scat_source
C C 0.0033 0.0016 'International Tables Vol C Tables 4.2.6.8 and 6.1.1.4'
H H 0.0000 0.0000 'International Tables Vol C Tables 4.2.6.8 and 6.1.1.4'
N N 0.0061 0.0033 'International Tables Vol C Tables 4.2.6.8 and 6.1.1.4'
O O 0.0106 0.0060 'International Tables Vol C Tables 4.2.6.8 and 6.1.1.4'
S S 0.1246 0.1234 'International Tables Vol C Tables 4.2.6.8 and 6.1.1.4'

loop_
_geom_angle_atom_site_label_1
_geom_angle_atom_site_label_2
_geom_angle_atom_site_label_3
_geom_angle
C1 N1 C9 125.23(13)
C8 N1 C1 110.59(13)
C8 N1 C9 123.58(13)
C7 N2 N3 115.81(13)
N2 N3 H3 119.6
N2 N3 C16 120.71(13)
C16 N3 H3 119.6
C16 N4 C17 122.89(13)
C16 N4 C20 124.86(13)
C17 N4 C20 112.19(12)
C2 C1 N1 128.34(15)
C2 C1 C6 121.86(15)
C6 C1 N1 109.80(13)
C1 C2 H2 121.4
C1 C2 C3 117.22(16)
C3 C2 H2 121.4
C2 C3 H3A 119.3
C4 C3 C2 121.46(15)
C4 C3 H3A 119.3
C3 C4 H4 119.6
C3 C4 C5 120.78(16)
C5 C4 H4 119.6
C4 C5 H5 120.9
C6 C5 C4 118.28(16)
C6 C5 H5 120.9
C1 C6 C7 106.81(13)
C5 C6 C1 120.36(14)
C5 C6 C7 132.82(15)
N2 C7 C6 125.25(15)
N2 C7 C8 128.40(14)
C6 C7 C8 106.34(13)
O1 C8 N1 126.10(15)
O1 C8 C7 127.49(14)
N1 C8 C7 106.40(13)
N1 C9 H9A 108.4
N1 C9 H9B 108.4
N1 C9 C10 115.33(13)
H9A C9 H9B 107.5
C10 C9 H9A 108.4
C10 C9 H9B 108.4
C11 C10 C9 121.43(14)
C11 C10 C15 118.66(15)
C15 C10 C9 119.72(14)
C10 C11 H11 119.9
C10 C11 C12 120.12(16)
C12 C11 H11 119.9
C11 C12 H12 119.8
C13 C12 C11 120.46(17)
C13 C12 H12 119.8
C12 C13 H13 120.1
C14 C13 C12 119.80(16)
C14 C13 H13 120.1
C13 C14 H14 120.1
C13 C14 C15 119.88(16)
C15 C14 H14 120.1
C10 C15 H15 119.5
C14 C15 C10 121.07(16)
C14 C15 H15 119.5
N3 C16 S1 122.87(12)
N4 C16 S1 123.50(12)
N4 C16 N3 113.63(14)
N4 C17 H17A 111.2
N4 C17 H17B 111.2
N4 C17 C18 102.72(12)
H17A C17 H17B 109.1
C18 C17 H17A 111.2
C18 C17 H17B 111.2
C17 C18 H18A 110.9
C17 C18 H18B 110.9
C17 C18 C19 104.06(13)
H18A C18 H18B 109.0
C19 C18 H18A 110.9
C19 C18 H18B 110.9
C18 C19 H19A 111.0
C18 C19 H19B 111.0
H19A C19 H19B 109.0
C20 C19 C18 103.82(13)
C20 C19 H19A 111.0
C20 C19 H19B 111.0
N4 C20 C19 103.84(12)
N4 C20 H20A 111.0
N4 C20 H20B 111.0
C19 C20 H20A 111.0
C19 C20 H20B 111.0
H20A C20 H20B 109.0

loop_
_geom_bond_atom_site_label_1
_geom_bond_atom_site_label_2
_geom_bond_distance
S1 C16 1.6804(16)
O1 C8 1.2294(18)
N1 C1 1.411(2)
N1 C8 1.3720(19)
N1 C9 1.457(2)
N2 N3 1.3491(18)
N2 C7 1.2928(19)
N3 H3 0.8800
N3 C16 1.3791(19)
N4 C16 1.334(2)
N4 C17 1.4716(18)
N4 C20 1.477(2)
C1 C2 1.384(2)
C1 C6 1.403(2)
C2 H2 0.9500
C2 C3 1.397(2)
C3 H3A 0.9500
C3 C4 1.390(3)
C4 H4 0.9500
C4 C5 1.395(2)
C5 H5 0.9500
C5 C6 1.385(2)
C6 C7 1.457(2)
C7 C8 1.503(2)
C9 H9A 0.9900
C9 H9B 0.9900
C9 C10 1.514(2)
C10 C11 1.384(2)
C10 C15 1.393(2)
C11 H11 0.9500
C11 C12 1.392(2)
C12 H12 0.9500
C12 C13 1.383(3)
C13 H13 0.9500
C13 C14 1.374(3)
C14 H14 0.9500
C14 C15 1.384(2)
C15 H15 0.9500
C17 H17A 0.9900
C17 H17B 0.9900
C17 C18 1.524(2)
C18 H18A 0.9900
C18 H18B 0.9900
C18 C19 1.528(2)
C19 H19A 0.9900
C19 H19B 0.9900
C19 C20 1.527(2)
C20 H20A 0.9900
C20 H20B 0.9900

loop_
_geom_hbond_atom_site_label_D
_geom_hbond_atom_site_label_H
_geom_hbond_atom_site_label_A
_geom_hbond_distance_DH
_geom_hbond_distance_HA
_geom_hbond_distance_DA
_geom_hbond_angle_DHA
N3 H3 O1 0.88 2.07 2.7699(18) 136.2

loop_
_geom_torsion_atom_site_label_1
_geom_torsion_atom_site_label_2
_geom_torsion_atom_site_label_3
_geom_torsion_atom_site_label_4
_geom_torsion
N1 C1 C2 C3 -179.67(15)
N1 C1 C6 C5 178.31(14)
N1 C1 C6 C7 -1.93(17)
N1 C9 C10 C11 -35.2(2)
N1 C9 C10 C15 149.94(14)
N2 N3 C16 S1 0.2(2)
N2 N3 C16 N4 -179.51(13)
N2 C7 C8 O1 -4.7(3)
N2 C7 C8 N1 176.72(15)
N3 N2 C7 C6 177.68(13)
N3 N2 C7 C8 -0.8(2)
N4 C17 C18 C19 -32.56(17)
C1 N1 C8 O1 -177.71(15)
C1 N1 C8 C7 0.86(16)
C1 N1 C9 C10 -83.44(18)
C1 C2 C3 C4 0.8(2)
C1 C6 C7 N2 -176.40(15)
C1 C6 C7 C8 2.37(16)
C2 C1 C6 C5 -2.3(2)
C2 C1 C6 C7 177.43(14)
C2 C3 C4 C5 -1.4(3)
C3 C4 C5 C6 0.2(2)
C4 C5 C6 C1 1.6(2)
C4 C5 C6 C7 -178.08(16)
C5 C6 C7 N2 3.3(3)
C5 C6 C7 C8 -177.91(17)
C6 C1 C2 C3 1.1(2)
C6 C7 C8 O1 176.54(15)
C6 C7 C8 N1 -2.00(16)
C7 N2 N3 C16 178.52(13)
C8 N1 C1 C2 -178.65(15)
C8 N1 C1 C6 0.66(17)
C8 N1 C9 C10 106.22(17)
C9 N1 C1 C2 9.9(2)
C9 N1 C1 C6 -170.75(14)
C9 N1 C8 O1 -6.1(2)
C9 N1 C8 C7 172.44(13)
C9 C10 C11 C12 -173.70(15)
C9 C10 C15 C14 174.01(14)
C10 C11 C12 C13 -0.2(3)
C11 C10 C15 C14 -1.0(2)
C11 C12 C13 C14 -1.1(3)
C12 C13 C14 C15 1.3(3)
C13 C14 C15 C10 -0.2(2)
C15 C10 C11 C12 1.2(2)
C16 N4 C17 C18 -160.42(14)
C16 N4 C20 C19 -177.08(14)
C17 N4 C16 S1 -6.1(2)
C17 N4 C16 N3 173.57(13)
C17 N4 C20 C19 5.71(17)
C17 C18 C19 C20 36.70(18)
C18 C19 C20 N4 -25.94(17)
C20 N4 C16 S1 176.93(12)
C20 N4 C16 N3 -3.4(2)
C20 N4 C17 C18 16.85(17)
